data_4020994
loop_
_publ_author_name
'Jye-Shane Yang'
'Yan-Duo Lin'
'Yu-Hsi Lin'
'Fen-Ling Liao'

_publ_section_title
;
 Zn(II)-Induced Ground-State \p-Deconjugation and
 Excited-State Electron Transfer in
 N,N-Bis(2-pyridyl)amino-Substituted Arenes
;
_journal_name_full 'Journal of Organic Chemistry'
_journal_page_first 3517
_journal_page_last 3525
_journal_paper_doi 10.1021/jo049902z
_journal_volume 69
_journal_year 2004
_chemical_formula_sum 'C17 H15 Cl2 N3 O Zn'
_chemical_formula_weight 413.59
_space_group_IT_number 15
_symmetry_cell_setting monoclinic
_symmetry_space_group_name_Hall '-C 2yc'
_symmetry_space_group_name_H-M 'C 1 2/c 1'
_cell_angle_alpha 90.00
_cell_angle_beta 119.1840(10)
_cell_angle_gamma 90.00
_cell_formula_units_Z 8
_cell_length_a 21.3511(12)
_cell_length_b 12.8237(7)
_cell_length_c 14.7555(8)
_cell_measurement_temperature 294(2)
_cell_volume 3527.2(3)
_diffrn_ambient_temperature 294(2)
_exptl_crystal_density_diffrn 1.558
_cod_depositor_comments
;
The following automatic conversions were performed:
'_symmetry_cell_setting' value 'Monoclinic' changed to 'monoclinic'
according to '/home/saulius/struct/CIF-dictionaries/cif_core.dic'
dictionary named 'cif_core.dic' version 2.4.1 from 2010-06-29.

Automatic conversion script
Id: cif_fix_enum 1527 2010-12-29 10:47:43Z saulius 
;
_cod_original_sg_symbol_H-M 'C 2/c'
_cod_database_code 4020994

loop_
_symmetry_equiv_pos_as_xyz
'x, y, z'
'-x, y, -z+1/2'
'x+1/2, y+1/2, z'
'-x+1/2, y+1/2, -z+1/2'
'-x, -y, -z'
'x, -y, z-1/2'
'-x+1/2, -y+1/2, -z'
'x+1/2, -y+1/2, z-1/2'

loop_
_atom_site_label
_atom_site_type_symbol
_atom_site_fract_x
_atom_site_fract_y
_atom_site_fract_z
_atom_site_U_iso_or_equiv
_atom_site_adp_type
_atom_site_occupancy
_atom_site_symmetry_multiplicity
_atom_site_calc_flag
_atom_site_refinement_flags
_atom_site_disorder_assembly
_atom_site_disorder_group
Zn1 Zn 0.106800(18) 0.97615(3) -0.00271(3) 0.04577(14) Uani 1 1 d . . .
Cl1 Cl 0.00083(5) 0.91245(9) -0.11159(8) 0.0756(3) Uani 1 1 d . . .
Cl2 Cl 0.13802(7) 1.14281(7) 0.02363(8) 0.0708(3) Uani 1 1 d . . .
O1 O 0.55159(13) 1.0024(2) 0.4261(2) 0.0641(7) Uani 1 1 d . . .
N1 N 0.18285(13) 0.91074(19) -0.03195(18) 0.0439(6) Uani 1 1 d . . .
N2 N 0.15075(13) 0.89484(19) 0.13273(19) 0.0436(6) Uani 1 1 d . . .
N3 N 0.26697(13) 0.9018(2) 0.14828(18) 0.0438(6) Uani 1 1 d . . .
C1 C 0.16772(19) 0.9047(2) -0.1323(2) 0.0513(8) Uani 1 1 d . . .
C2 C 0.2185(2) 0.8874(3) -0.1608(3) 0.0563(8) Uani 1 1 d . . .
C3 C 0.2887(2) 0.8750(3) -0.0836(3) 0.0624(9) Uani 1 1 d . . .
C4 C 0.30459(18) 0.8777(3) 0.0183(3) 0.0557(8) Uani 1 1 d . . .
C5 C 0.25003(16) 0.8967(2) 0.0429(2) 0.0412(6) Uani 1 1 d . . .
C6 C 0.10751(18) 0.8692(3) 0.1723(3) 0.0538(8) Uani 1 1 d . . .
C7 C 0.1334(2) 0.8306(3) 0.2705(3) 0.0592(9) Uani 1 1 d . . .
C8 C 0.2057(2) 0.8149(3) 0.3293(3) 0.0581(9) Uani 1 1 d . . .
C9 C 0.25010(18) 0.8367(3) 0.2893(2) 0.0528(8) Uani 1 1 d . . .
C10 C 0.22136(15) 0.8774(2) 0.1892(2) 0.0399(6) Uani 1 1 d . . .
C11 C 0.34083(15) 0.9273(2) 0.2225(2) 0.0418(6) Uani 1 1 d . . .
C12 C 0.35883(16) 1.0305(2) 0.2444(2) 0.0444(7) Uani 1 1 d . . .
C13 C 0.42904(18) 1.0594(2) 0.3134(3) 0.0486(7) Uani 1 1 d . . .
C14 C 0.48127(17) 0.9828(3) 0.3589(2) 0.0455(7) Uani 1 1 d . . .
C15 C 0.46304(17) 0.8789(3) 0.3377(3) 0.0502(7) Uani 1 1 d . . .
C16 C 0.39299(17) 0.8510(2) 0.2688(3) 0.0500(7) Uani 1 1 d . . .
C17 C 0.5750(2) 1.1078(4) 0.4446(3) 0.0751(12) Uani 1 1 d . . .
H1A H 0.1236 0.9142 -0.1790 0.080 Uiso 1 1 d . . .
H2A H 0.2028 0.8898 -0.2351 0.080 Uiso 1 1 d . . .
H3A H 0.3256 0.8628 -0.1032 0.080 Uiso 1 1 d . . .
H4A H 0.3441 0.8700 0.0636 0.080 Uiso 1 1 d . . .
H6A H 0.0562 0.8812 0.1244 0.080 Uiso 1 1 d . . .
H7A H 0.1021 0.8190 0.2907 0.080 Uiso 1 1 d . . .
H8A H 0.2245 0.7892 0.3946 0.080 Uiso 1 1 d . . .
H9A H 0.2916 0.8231 0.3220 0.080 Uiso 1 1 d . . .
H12A H 0.3209 1.0752 0.2161 0.080 Uiso 1 1 d . . .
H13A H 0.4393 1.1269 0.3305 0.080 Uiso 1 1 d . . .
H15A H 0.4946 0.8304 0.3698 0.080 Uiso 1 1 d . . .
H16A H 0.3834 0.7819 0.2588 0.080 Uiso 1 1 d . . .
H17A H 0.5508 1.1476 0.4760 0.080 Uiso 1 1 d . . .
H17B H 0.6202 1.1036 0.4806 0.080 Uiso 1 1 d . . .
H17C H 0.5615 1.1454 0.3774 0.080 Uiso 1 1 d . . .

loop_
_atom_site_aniso_label
_atom_site_aniso_U_11
_atom_site_aniso_U_22
_atom_site_aniso_U_33
_atom_site_aniso_U_23
_atom_site_aniso_U_13
_atom_site_aniso_U_12
Zn1 0.0378(2) 0.0424(2) 0.0411(2) 0.00091(15) 0.00675(15) 0.00124(14)
Cl1 0.0435(5) 0.0859(7) 0.0666(6) -0.0219(5) 0.0028(4) -0.0049(4)
Cl2 0.1059(8) 0.0418(4) 0.0773(6) -0.0062(4) 0.0544(6) -0.0082(5)
O1 0.0408(13) 0.0665(15) 0.0617(15) -0.0066(12) 0.0068(11) -0.0109(11)
N1 0.0439(13) 0.0387(12) 0.0372(12) -0.0038(10) 0.0103(10) -0.0004(10)
N2 0.0388(13) 0.0411(13) 0.0440(13) 0.0031(11) 0.0149(11) -0.0002(10)
N3 0.0365(12) 0.0512(14) 0.0356(12) -0.0003(11) 0.0111(10) -0.0030(11)
C1 0.0584(19) 0.0412(16) 0.0388(15) -0.0018(13) 0.0116(14) 0.0003(14)
C2 0.079(2) 0.0472(18) 0.0405(16) -0.0045(14) 0.0275(17) -0.0098(17)
C3 0.066(2) 0.071(2) 0.060(2) -0.0072(18) 0.0384(19) -0.0119(18)
C4 0.0424(17) 0.073(2) 0.0459(17) -0.0032(16) 0.0170(14) -0.0078(16)
C5 0.0427(15) 0.0371(14) 0.0368(14) -0.0025(12) 0.0139(12) -0.0033(12)
C6 0.0494(18) 0.0455(17) 0.067(2) 0.0011(15) 0.0286(17) -0.0004(14)
C7 0.071(2) 0.0514(19) 0.070(2) 0.0005(17) 0.046(2) -0.0061(17)
C8 0.073(2) 0.0555(19) 0.0450(17) 0.0064(16) 0.0279(17) -0.0023(17)
C9 0.0490(17) 0.0558(19) 0.0428(16) 0.0044(15) 0.0139(14) 0.0042(15)
C10 0.0436(15) 0.0329(13) 0.0375(14) -0.0033(11) 0.0152(12) -0.0017(11)
C11 0.0383(15) 0.0450(16) 0.0350(14) -0.0001(12) 0.0123(12) -0.0028(12)
C12 0.0435(16) 0.0409(16) 0.0421(15) 0.0007(13) 0.0156(13) 0.0022(13)
C13 0.0533(18) 0.0394(15) 0.0490(17) -0.0068(13) 0.0217(15) -0.0065(14)
C14 0.0415(15) 0.0514(17) 0.0372(15) -0.0056(13) 0.0141(13) -0.0065(13)
C15 0.0392(15) 0.0477(17) 0.0484(17) 0.0027(14) 0.0094(13) 0.0034(13)
C16 0.0419(16) 0.0401(15) 0.0548(18) -0.0038(14) 0.0132(14) -0.0011(13)
C17 0.060(2) 0.088(3) 0.065(2) -0.026(2) 0.0214(19) -0.033(2)

loop_
_geom_bond_atom_site_label_1
_geom_bond_atom_site_label_2
_geom_bond_distance
_geom_bond_site_symmetry_2
_geom_bond_publ_flag
Zn1 N2 2.033(2) . ?
Zn1 N1 2.052(3) . ?
Zn1 Cl1 2.1960(9) . ?
Zn1 Cl2 2.2159(9) . ?
O1 C14 1.360(4) . ?
O1 C17 1.421(5) . ?
N1 C5 1.329(4) . ?
N1 C1 1.355(4) . ?
N2 C10 1.339(4) . ?
N2 C6 1.351(4) . ?
N3 C10 1.409(4) . ?
N3 C5 1.416(4) . ?
N3 C11 1.452(4) . ?
C1 C2 1.358(5) . ?
C2 C3 1.379(6) . ?
C3 C4 1.371(5) . ?
C4 C5 1.400(5) . ?
C6 C7 1.368(5) . ?
C7 C8 1.367(5) . ?
C8 C9 1.368(5) . ?
C9 C10 1.395(4) . ?
C11 C12 1.372(4) . ?
C11 C16 1.386(4) . ?
C12 C13 1.390(4) . ?
C13 C14 1.388(5) . ?
C14 C15 1.381(5) . ?
C15 C16 1.384(4) . ?
